data_7119553
loop_
_publ_author_name
'Tepper, Ronny'
'Schulze, Benjamin'
'Bellstedt, Peter'
'Heidler, Jan'
'G\"orls, Helmar'
'J\"ager, Michael'
'Schubert, Ulrich S.'

_publ_section_title
;
 Halogen-bond-based cooperative ion-pair recognition by a
 crown-ether-embedded 5-iodo-1,2,3-triazole.
;
_journal_issue 14
_journal_name_full 'Chemical communications (Cambridge, England)'
_journal_page_first 2260
_journal_page_last 2263
_journal_paper_doi 10.1039/c6cc09749a
_journal_volume 53
_journal_year 2017
_chemical_formula_moiety 'C13 H28 I N3 Na2 O7, 2(I)'
_chemical_formula_sum 'C13 H28 I3 N3 Na2 O7'
_chemical_formula_weight 765.06
_chemical_name_systematic
; 
 ? 
;
_space_group_IT_number 14
_symmetry_cell_setting monoclinic
_symmetry_space_group_name_Hall '-P 2yn'
_symmetry_space_group_name_H-M 'P 1 21/n 1'
_atom_sites_solution_hydrogens mixed
_atom_sites_solution_primary direct
_atom_sites_solution_secondary difmap
_audit_creation_method SHELXL-97
_audit_update_record
;
2016-11-24 deposited with the CCDC.
2017-01-26 downloaded from the CCDC.
;
_cell_angle_alpha 90
_cell_angle_beta 90.364(1)
_cell_angle_gamma 90
_cell_formula_units_Z 4
_cell_length_a 11.5912(2)
_cell_length_b 15.1724(3)
_cell_length_c 14.1141(3)
_cell_measurement_reflns_used 27999
_cell_measurement_temperature 133(2)
_cell_measurement_theta_max 27.10
_cell_measurement_theta_min 2.21
_cell_volume 2482.14(8)
_computing_cell_refinement DENZO
_computing_data_collection COLLECT
_computing_data_reduction DENZO
_computing_molecular_graphics SHELXTL/PC
_computing_publication_material SHELXL-97
_computing_structure_refinement 'SHELXL-97 (Sheldrick, 2008)'
_computing_structure_solution 'SHELXS-97 (Sheldrick, 2008)'
_diffrn_ambient_temperature 133(2)
_diffrn_measured_fraction_theta_full 0.999
_diffrn_measured_fraction_theta_max 0.999
_diffrn_measurement_device_type KappaCCD
_diffrn_measurement_method 'phi- + omega-scan'
_diffrn_radiation_monochromator graphite
_diffrn_radiation_source 'fine-focus sealed tube'
_diffrn_radiation_type MoK\a
_diffrn_radiation_wavelength 0.71073
_diffrn_reflns_av_R_equivalents 0.0362
_diffrn_reflns_av_sigmaI/netI 0.0302
_diffrn_reflns_limit_h_max 14
_diffrn_reflns_limit_h_min -14
_diffrn_reflns_limit_k_max 19
_diffrn_reflns_limit_k_min -19
_diffrn_reflns_limit_l_max 18
_diffrn_reflns_limit_l_min -18
_diffrn_reflns_number 27999
_diffrn_reflns_theta_full 27.10
_diffrn_reflns_theta_max 27.10
_diffrn_reflns_theta_min 2.21
_exptl_absorpt_coefficient_mu 3.848
_exptl_absorpt_correction_T_max 0.7456
_exptl_absorpt_correction_T_min 0.6105
_exptl_absorpt_correction_type multi-scan
_exptl_absorpt_process_details 'SADABS, Bruker-AXS, 2002'
_exptl_crystal_colour colourless
_exptl_crystal_density_diffrn 2.047
_exptl_crystal_density_method 'not measured'
_exptl_crystal_description prism
_exptl_crystal_F_000 1456
_exptl_crystal_size_max 0.098
_exptl_crystal_size_mid 0.088
_exptl_crystal_size_min 0.080
_refine_diff_density_max 1.347
_refine_diff_density_min -1.805
_refine_diff_density_rms 0.105
_refine_ls_extinction_method none
_refine_ls_goodness_of_fit_ref 1.171
_refine_ls_hydrogen_treatment mixed
_refine_ls_matrix_type full
_refine_ls_number_parameters 380
_refine_ls_number_reflns 5477
_refine_ls_number_restraints 0
_refine_ls_restrained_S_all 1.171
_refine_ls_R_factor_all 0.0276
_refine_ls_R_factor_gt 0.0254
_refine_ls_shift/su_max 0.001
_refine_ls_shift/su_mean 0.000
_refine_ls_structure_factor_coef Fsqd
_refine_ls_weighting_details 'calc w=1/[\s^2^(Fo^2^)+(0.0000P)^2^+6.8685P] where P=(Fo^2^+2Fc^2^)/3'
_refine_ls_weighting_scheme calc
_refine_ls_wR_factor_gt 0.0600
_refine_ls_wR_factor_ref 0.0611
_reflns_number_gt 5194
_reflns_number_total 5477
_reflns_threshold_expression >2sigma(I)
_cod_data_source_file c6cc09749a2.cif
_cod_data_source_block FO5823
_cod_depositor_comments
;
Adding full bibliography for 7119549--7119553.cif.

2024-04-09
Z value and formula fixed to values more according to usual
chemical conventions.                 miguel
;
_cod_original_formula_sum 'C26 H56 I6 N6 Na4 O14'
_cod_original_formula_weight 1530.13
_cod_original_formula_units_Z 2
_cod_original_cell_volume 2482.15(8)
_cod_original_sg_symbol_H-M 'P 21/n'
_cod_database_code 7119553

loop_
_symmetry_equiv_pos_as_xyz
'x, y, z'
'-x+1/2, y+1/2, -z+1/2'
'-x, -y, -z'
'x-1/2, -y-1/2, z-1/2'

loop_
_atom_site_label
_atom_site_type_symbol
_atom_site_fract_x
_atom_site_fract_y
_atom_site_fract_z
_atom_site_U_iso_or_equiv
_atom_site_adp_type
_atom_site_occupancy
_atom_site_symmetry_multiplicity
_atom_site_calc_flag
_atom_site_refinement_flags
_atom_site_disorder_assembly
_atom_site_disorder_group
I1 I 0.747973(19) 0.452464(14) 1.016824(13) 0.01879(6) Uani 1 1 d . A .
I2 I 0.748652(18) 0.414404(15) 0.266743(14) 0.02038(6) Uani 1 1 d . . .
I3 I 0.74714(2) 0.199833(17) 0.88118(2) 0.03638(8) Uani 1 1 d . . .
Na1 Na 0.91519(11) 0.42899(9) 0.57565(9) 0.0183(3) Uani 1 1 d . . .
Na2 Na 0.58449(11) 0.42818(9) 0.57476(9) 0.0179(3) Uani 1 1 d . . .
N1 N 0.6933(2) 0.45571(19) 0.71994(19) 0.0194(6) Uani 1 1 d . . .
N2 N 0.8068(2) 0.45607(19) 0.72064(19) 0.0194(6) Uani 1 1 d . A .
N3 N 0.8431(3) 0.4579(2) 0.8119(2) 0.0204(6) Uani 0.597(6) 1 d P A 1
C1 C 0.6570(3) 0.4571(2) 0.8105(2) 0.0174(6) Uani 0.597(6) 1 d P A 1
N3A N 0.6570(3) 0.4571(2) 0.8105(2) 0.0174(6) Uani 0.403(6) 1 d P A 2
C1A C 0.8431(3) 0.4579(2) 0.8119(2) 0.0204(6) Uani 0.403(6) 1 d P A 2
C2 C 0.7494(3) 0.4585(2) 0.8699(2) 0.0178(6) Uani 1 1 d . . .
C3 C 0.9686(3) 0.4616(3) 0.8340(3) 0.0255(8) Uani 1 1 d . . .
H3A H 0.9790 0.4945 0.8940 0.031 Uiso 0.597(6) 1 calc PR A 1
H3B H 1.0070 0.4958 0.7835 0.031 Uiso 0.597(6) 1 calc PR A 1
H3C H 1.0034 0.5128 0.8014 0.031 Uiso 0.403(6) 1 calc PR A 2
H3D H 0.9797 0.4697 0.9031 0.031 Uiso 0.403(6) 1 calc PR A 2
C12 C 0.4683(4) 0.3781(3) 0.8102(5) 0.0553(14) Uani 1 1 d . . .
H12A H 0.3911 0.3781 0.8399 0.066 Uiso 0.597(6) 1 calc PR A 1
H12B H 0.5119 0.3257 0.8319 0.066 Uiso 0.597(6) 1 calc PR A 1
H12C H 0.4390 0.3589 0.8726 0.066 Uiso 0.403(6) 1 calc PR A 2
H12D H 0.3995 0.3978 0.7741 0.066 Uiso 0.403(6) 1 calc PR A 2
C13 C 0.5323(3) 0.4612(3) 0.8313(2) 0.0256(8) Uani 1 1 d . A .
H13A H 0.4975 0.5096 0.7938 0.031 Uiso 1 1 calc R B 1
H13B H 0.5224 0.4758 0.8991 0.031 Uiso 1 1 calc R B 1
O5 O 0.7489(2) 0.49414(18) 0.50144(17) 0.0190(5) Uani 1 1 d . A .
O6 O 0.9962(2) 0.42755(19) 0.41864(18) 0.0224(5) Uani 1 1 d . . .
O7 O 0.5020(2) 0.42599(18) 0.41869(17) 0.0221(5) Uani 1 1 d . . .
O1 O 1.0365(5) 0.3371(5) 0.6758(4) 0.0279(12) Uani 0.597(6) 1 d P A 1
O2 O 0.8565(5) 0.2795(3) 0.5507(3) 0.0295(12) Uani 0.597(6) 1 d P A 1
O3 O 0.5886(5) 0.2665(4) 0.5886(4) 0.0249(11) Uani 0.597(6) 1 d P A 1
O4 O 0.4589(4) 0.3813(4) 0.7002(3) 0.0194(10) Uani 0.597(6) 1 d P A 1
C4 C 1.0305(9) 0.3734(7) 0.8437(7) 0.035(2) Uani 0.597(6) 1 d P A 1
H4A H 1.1147 0.3842 0.8432 0.041 Uiso 0.597(6) 1 calc PR A 1
H4B H 1.0112 0.3477 0.9061 0.041 Uiso 0.597(6) 1 calc PR A 1
C5 C 1.0026(6) 0.3073(5) 0.7688(5) 0.0359(17) Uani 0.597(6) 1 d P A 1
H5A H 1.0426 0.2513 0.7835 0.043 Uiso 0.597(6) 1 calc PR A 1
H5B H 0.9185 0.2957 0.7688 0.043 Uiso 0.597(6) 1 calc PR A 1
C6 C 1.0525(7) 0.2660(6) 0.6141(6) 0.043(2) Uani 0.597(6) 1 d P A 1
H6A H 1.1064 0.2234 0.6438 0.052 Uiso 0.597(6) 1 calc PR A 1
H6B H 1.0885 0.2877 0.5551 0.052 Uiso 0.597(6) 1 calc PR A 1
C7 C 0.9407(8) 0.2184(6) 0.5888(6) 0.041(2) Uani 0.597(6) 1 d P A 1
H7A H 0.9566 0.1719 0.5414 0.050 Uiso 0.597(6) 1 calc PR A 1
H7B H 0.9092 0.1897 0.6461 0.050 Uiso 0.597(6) 1 calc PR A 1
C8 C 0.7643(15) 0.2383(16) 0.4967(15) 0.026(2) Uani 0.597(6) 1 d P A 1
H8A H 0.7959 0.1906 0.4567 0.032 Uiso 0.597(6) 1 calc PR A 1
H8B H 0.7270 0.2823 0.4548 0.032 Uiso 0.597(6) 1 calc PR A 1
C9 C 0.6734(7) 0.1994(4) 0.5674(5) 0.0366(18) Uani 0.597(6) 1 d P A 1
H9A H 0.6350 0.1475 0.5387 0.044 Uiso 0.597(6) 1 calc PR A 1
H9B H 0.7124 0.1803 0.6265 0.044 Uiso 0.597(6) 1 calc PR A 1
C10 C 0.5036(7) 0.2306(4) 0.6505(6) 0.0289(16) Uani 0.597(6) 1 d P A 1
H10A H 0.5384 0.2158 0.7127 0.035 Uiso 0.597(6) 1 calc PR A 1
H10B H 0.4695 0.1765 0.6229 0.035 Uiso 0.597(6) 1 calc PR A 1
C11 C 0.4102(7) 0.3029(5) 0.6619(5) 0.0256(14) Uani 0.597(6) 1 d P A 1
H11A H 0.3749 0.3158 0.5994 0.031 Uiso 0.597(6) 1 calc PR A 1
H11B H 0.3488 0.2812 0.7044 0.031 Uiso 0.597(6) 1 calc PR A 1
O1A O 1.0416(6) 0.3820(6) 0.7033(5) 0.0236(16) Uani 0.403(6) 1 d P A 2
O2A O 0.9145(7) 0.2675(6) 0.5887(5) 0.0285(17) Uani 0.403(6) 1 d P A 2
O3A O 0.6504(9) 0.2791(5) 0.5529(6) 0.038(2) Uani 0.403(6) 1 d P A 2
O4A O 0.4651(8) 0.3379(8) 0.6730(6) 0.036(2) Uani 0.403(6) 1 d P A 2
C4A C 1.0274(11) 0.3802(10) 0.8038(8) 0.025(3) Uani 0.403(6) 1 d P A 2
H4AA H 1.1037 0.3758 0.8353 0.030 Uiso 0.403(6) 1 calc PR A 2
H4AB H 0.9811 0.3282 0.8220 0.030 Uiso 0.403(6) 1 calc PR A 2
C5A C 1.0898(11) 0.3055(9) 0.6665(8) 0.033(3) Uani 0.403(6) 1 d P A 2
H5AA H 1.1504 0.2839 0.7104 0.039 Uiso 0.403(6) 1 calc PR A 2
H5AB H 1.1267 0.3191 0.6052 0.039 Uiso 0.403(6) 1 calc PR A 2
C6A C 0.9991(10) 0.2329(6) 0.6517(8) 0.031(2) Uani 0.403(6) 1 d P A 2
H6AA H 1.0351 0.1796 0.6242 0.038 Uiso 0.403(6) 1 calc PR A 2
H6AB H 0.9635 0.2167 0.7129 0.038 Uiso 0.403(6) 1 calc PR A 2
C7A C 0.8378(11) 0.1996(7) 0.5623(9) 0.045(3) Uani 0.403(6) 1 d P A 2
H7AA H 0.8097 0.1689 0.6196 0.054 Uiso 0.403(6) 1 calc PR A 2
H7AB H 0.8783 0.1561 0.5223 0.054 Uiso 0.403(6) 1 calc PR A 2
C8A C 0.738(2) 0.238(3) 0.509(2) 0.026(2) Uani 0.403(6) 1 d P A 2
H8AA H 0.7704 0.2800 0.4628 0.032 Uiso 0.403(6) 1 calc PR A 2
H8AB H 0.7037 0.1890 0.4715 0.032 Uiso 0.403(6) 1 calc PR A 2
C9A C 0.5705(14) 0.2191(11) 0.5919(10) 0.052(4) Uani 0.403(6) 1 d P A 2
H9AA H 0.6049 0.1922 0.6494 0.063 Uiso 0.403(6) 1 calc PR A 2
H9AB H 0.5563 0.1712 0.5456 0.063 Uiso 0.403(6) 1 calc PR A 2
C10A C 0.4563(16) 0.2603(12) 0.6177(12) 0.065(5) Uani 0.403(6) 1 d P A 2
H10C H 0.4138 0.2744 0.5586 0.077 Uiso 0.403(6) 1 calc PR A 2
H10D H 0.4103 0.2165 0.6530 0.077 Uiso 0.403(6) 1 calc PR A 2
C11A C 0.4979(13) 0.3075(9) 0.7701(10) 0.058(4) Uani 0.403(6) 1 d P A 2
H11C H 0.4523 0.2560 0.7912 0.070 Uiso 0.403(6) 1 calc PR A 2
H11D H 0.5814 0.2951 0.7766 0.070 Uiso 0.403(6) 1 calc PR A 2
H1O5 H 0.743(4) 0.495(4) 0.434(4) 0.055(15) Uiso 1 1 d . . .
H2O5 H 0.750(4) 0.539(3) 0.510(3) 0.026(13) Uiso 1 1 d . . .
H1O6 H 1.044(4) 0.395(3) 0.406(3) 0.038(15) Uiso 1 1 d . . .
H2O6 H 0.944(5) 0.417(3) 0.384(4) 0.049(16) Uiso 1 1 d . . .
H1O7 H 0.458(4) 0.391(3) 0.406(3) 0.028(13) Uiso 1 1 d . . .
H2O7 H 0.559(5) 0.420(4) 0.376(4) 0.072(19) Uiso 1 1 d . . .

loop_
_atom_site_aniso_label
_atom_site_aniso_U_11
_atom_site_aniso_U_22
_atom_site_aniso_U_33
_atom_site_aniso_U_23
_atom_site_aniso_U_13
_atom_site_aniso_U_12
I1 0.02300(11) 0.02273(12) 0.01066(10) -0.00166(7) 0.00040(8) -0.00005(8)
I2 0.01723(11) 0.03072(13) 0.01320(10) -0.00545(8) 0.00068(8) -0.00036(9)
I3 0.04568(16) 0.01959(13) 0.04389(16) 0.01110(10) 0.00215(12) 0.00091(11)
Na1 0.0171(6) 0.0223(7) 0.0154(6) 0.0021(5) 0.0021(5) 0.0004(5)
Na2 0.0183(6) 0.0198(6) 0.0154(6) 0.0020(5) -0.0003(5) -0.0008(5)
N1 0.0194(14) 0.0244(15) 0.0144(13) 0.0015(11) 0.0026(11) 0.0001(11)
N2 0.0186(14) 0.0257(15) 0.0139(12) 0.0003(11) 0.0007(10) -0.0015(11)
N3 0.0231(16) 0.0230(16) 0.0151(13) 0.0004(11) -0.0002(12) -0.0008(12)
C1 0.0218(15) 0.0189(15) 0.0114(13) -0.0010(11) 0.0021(11) 0.0014(12)
N3A 0.0218(15) 0.0189(15) 0.0114(13) -0.0010(11) 0.0021(11) 0.0014(12)
C1A 0.0231(16) 0.0230(16) 0.0151(13) 0.0004(11) -0.0002(12) -0.0008(12)
C2 0.0251(17) 0.0172(15) 0.0110(13) -0.0016(11) 0.0015(12) 0.0017(13)
C3 0.0196(17) 0.035(2) 0.0218(17) -0.0046(14) -0.0007(13) -0.0061(15)
C12 0.026(2) 0.037(3) 0.102(5) 0.004(3) -0.002(2) 0.001(2)
C13 0.0216(17) 0.036(2) 0.0189(16) -0.0045(14) 0.0022(13) 0.0049(15)
O5 0.0217(12) 0.0195(14) 0.0158(11) -0.0021(10) -0.0025(9) 0.0008(10)
O6 0.0179(13) 0.0300(14) 0.0192(12) -0.0032(10) -0.0001(10) -0.0026(11)
O7 0.0210(13) 0.0268(14) 0.0185(12) -0.0033(10) 0.0007(10) 0.0010(11)
O1 0.022(3) 0.030(3) 0.031(3) 0.009(3) 0.010(2) 0.004(3)
O2 0.043(3) 0.019(2) 0.026(2) 0.0014(18) -0.004(2) 0.005(2)
O3 0.032(3) 0.016(3) 0.026(3) 0.001(2) 0.006(2) -0.003(2)
O4 0.020(2) 0.022(3) 0.017(2) -0.0036(18) 0.0014(16) 0.001(2)
C4 0.028(4) 0.045(5) 0.030(5) 0.005(5) -0.007(4) 0.007(3)
C5 0.037(4) 0.036(4) 0.035(4) 0.008(3) 0.007(3) 0.010(3)
C6 0.041(5) 0.054(5) 0.034(4) 0.000(4) 0.000(4) 0.026(4)
C7 0.064(6) 0.022(4) 0.038(4) -0.004(3) -0.008(4) 0.019(4)
C8 0.031(8) 0.030(2) 0.018(6) -0.008(4) 0.018(5) -0.001(6)
C9 0.059(5) 0.010(3) 0.041(4) -0.009(3) 0.018(3) 0.000(3)
C10 0.036(4) 0.016(3) 0.035(4) 0.009(3) 0.008(3) 0.001(3)
C11 0.025(4) 0.027(4) 0.026(3) -0.002(3) 0.001(3) -0.003(3)
O1A 0.028(4) 0.025(4) 0.018(3) 0.005(3) 0.002(3) -0.005(3)
O2A 0.038(5) 0.021(4) 0.027(4) 0.000(3) 0.000(3) 0.003(4)
O3A 0.057(6) 0.026(4) 0.032(4) 0.003(3) 0.006(4) -0.004(4)
O4A 0.030(5) 0.045(6) 0.033(5) 0.014(4) -0.015(4) -0.011(5)
C4A 0.019(5) 0.039(6) 0.017(6) 0.007(6) -0.009(5) 0.000(4)
C5A 0.032(6) 0.041(7) 0.025(5) 0.001(5) 0.006(5) 0.002(6)
C6A 0.037(6) 0.018(5) 0.039(6) 0.011(4) -0.007(5) 0.000(4)
C7A 0.057(8) 0.027(6) 0.051(7) -0.013(5) -0.021(6) 0.004(5)
C8A 0.031(8) 0.030(2) 0.018(6) -0.008(4) 0.018(5) -0.001(6)
C9A 0.086(12) 0.029(7) 0.042(7) 0.010(6) 0.005(7) -0.012(8)
C10A 0.074(12) 0.061(11) 0.058(10) -0.003(9) 0.009(9) -0.044(10)
C11A 0.059(8) 0.053(8) 0.063(9) 0.024(7) -0.005(7) -0.015(7)

loop_
_atom_type_symbol
_atom_type_description
_atom_type_scat_dispersion_real
_atom_type_scat_dispersion_imag
_atom_type_scat_source
C C 0.0033 0.0016 'International Tables Vol C Tables 4.2.6.8 and 6.1.1.4'
H H 0.0000 0.0000 'International Tables Vol C Tables 4.2.6.8 and 6.1.1.4'
N N 0.0061 0.0033 'International Tables Vol C Tables 4.2.6.8 and 6.1.1.4'
O O 0.0106 0.0060 'International Tables Vol C Tables 4.2.6.8 and 6.1.1.4'
Na Na 0.0362 0.0249 'International Tables Vol C Tables 4.2.6.8 and 6.1.1.4'
I I -0.4742 1.8119 'International Tables Vol C Tables 4.2.6.8 and 6.1.1.4'

loop_
_geom_angle_atom_site_label_1
_geom_angle_atom_site_label_2
_geom_angle_atom_site_label_3
_geom_angle
_geom_angle_site_symmetry_1
_geom_angle_site_symmetry_3
O2 Na1 O5 95.71(16) . .
O2 Na1 O6 169.20(15) . 3_766
O5 Na1 O6 89.06(11) . 3_766
O2 Na1 O6 88.16(14) . .
O5 Na1 O6 85.35(10) . .
O6 Na1 O6 82.56(10) 3_766 .
O2 Na1 O1A 90.0(2) . .
O5 Na1 O1A 157.8(2) . .
O6 Na1 O1A 89.2(2) 3_766 .
O6 Na1 O1A 116.3(2) . .
O2 Na1 O1 72.8(2) . .
O5 Na1 O1 161.98(15) . .
O6 Na1 O1 104.72(18) 3_766 .
O6 Na1 O1 107.59(17) . .
O1A Na1 O1 18.65(18) . .
O2 Na1 N2 97.79(14) . .
O5 Na1 N2 83.13(10) . .
O6 Na1 N2 92.39(10) 3_766 .
O6 Na1 N2 167.50(11) . .
O1A Na1 N2 74.8(2) . .
O1 Na1 N2 84.73(17) . .
O2 Na1 O2A 20.77(18) . .
O5 Na1 O2A 116.1(2) . .
O6 Na1 O2A 154.2(2) 3_766 .
O6 Na1 O2A 93.52(18) . .
O1A Na1 O2A 69.7(3) . .
O1 Na1 O2A 52.1(3) . .
N2 Na1 O2A 95.90(18) . .
O2 Na1 Na1 129.17(13) . 3_766
O5 Na1 Na1 86.28(8) . 3_766
O6 Na1 Na1 41.32(7) 3_766 3_766
O6 Na1 Na1 41.24(7) . 3_766
O1A Na1 Na1 106.60(18) . 3_766
O1 Na1 Na1 111.73(14) . 3_766
N2 Na1 Na1 132.67(10) . 3_766
O2A Na1 Na1 129.75(18) . 3_766
O2 Na1 Na2 73.34(14) . .
O5 Na1 Na2 36.86(7) . .
O6 Na1 Na2 115.44(9) 3_766 .
O6 Na1 Na2 113.07(8) . .
O1A Na1 Na2 126.98(17) . .
O1 Na1 Na2 125.14(13) . .
N2 Na1 Na2 58.91(7) . .
O2A Na1 Na2 89.6(2) . .
Na1 Na1 Na2 123.13(6) 3_766 .
O5 Na2 O4A 162.5(2) . .
O5 Na2 O7 85.56(10) . .
O4A Na2 O7 107.2(2) . .
O5 Na2 O4 158.20(15) . .
O4A Na2 O4 18.3(2) . .
O7 Na2 O4 115.63(15) . .
O5 Na2 O3A 94.8(3) . .
O4A Na2 O3A 73.8(4) . .
O7 Na2 O3A 89.7(2) . .
O4 Na2 O3A 90.6(3) . .
O5 Na2 O7 88.04(10) . 3_666
O4A Na2 O7 105.0(3) . 3_666
O7 Na2 O7 83.42(10) . 3_666
O4 Na2 O7 89.41(15) . 3_666
O3A Na2 O7 172.3(2) . 3_666
O5 Na2 N1 83.24(10) . .
O4A Na2 N1 84.8(2) . .
O7 Na2 N1 167.80(11) . .
O4 Na2 N1 75.18(14) . .
O3A Na2 N1 96.1(2) . .
O7 Na2 N1 91.35(10) 3_666 .
O5 Na2 O3 115.84(16) . .
O4A Na2 O3 52.8(3) . .
O7 Na2 O3 93.82(14) . .
O4 Na2 O3 70.02(18) . .
O3A Na2 O3 21.2(2) . .
O7 Na2 O3 155.75(16) 3_666 .
N1 Na2 O3 95.41(14) . .
O5 Na2 C11 165.79(16) . .
O4A Na2 C11 11.6(2) . .
O7 Na2 C11 95.80(16) . .
O4 Na2 C11 27.23(17) . .
O3A Na2 C11 71.1(3) . .
O7 Na2 C11 106.17(16) 3_666 .
N1 Na2 C11 96.24(16) . .
O3 Na2 C11 49.98(19) . .
O5 Na2 Na2 85.72(8) . 3_666
O4A Na2 Na2 111.8(2) . 3_666
O7 Na2 Na2 42.08(7) . 3_666
O4 Na2 Na2 106.30(13) . 3_666
O3A Na2 Na2 131.65(19) . 3_666
O7 Na2 Na2 41.33(6) 3_666 3_666
N1 Na2 Na2 131.73(9) . 3_666
O3 Na2 Na2 131.26(13) . 3_666
C11 Na2 Na2 104.78(14) . 3_666
O5 Na2 Na1 36.97(6) . .
O4A Na2 Na1 125.5(2) . .
O7 Na2 Na1 113.34(8) . .
O4 Na2 Na1 127.44(12) . .
O3A Na2 Na1 71.7(2) . .
O7 Na2 Na1 114.18(8) 3_666 .
N1 Na2 Na1 58.94(7) . .
O3 Na2 Na1 89.09(14) . .
C11 Na2 Na1 131.89(14) . .
Na2 Na2 Na1 122.67(6) 3_666 .
N2 N1 C1 108.1(3) . .
N2 N1 Na2 121.3(2) . .
C1 N1 Na2 129.6(2) . .
N1 N2 N3 108.2(3) . .
N1 N2 Na1 120.8(2) . .
N3 N2 Na1 129.9(2) . .
N2 N3 C2 109.1(3) . .
N2 N3 C3 120.0(3) . .
C2 N3 C3 130.9(3) . .
N1 C1 C2 109.6(3) . .
N1 C1 C13 120.0(3) . .
C2 C1 C13 130.2(3) . .
C1 C2 N3 104.9(3) . .
C1 C2 I1 127.3(2) . .
N3 C2 I1 127.6(2) . .
C4A C3 N3 111.2(6) . .
C4A C3 C4 22.0(4) . .
N3 C3 C4 116.5(5) . .
C4A C3 H3A 128.1 . .
N3 C3 H3A 108.2 . .
C4 C3 H3A 108.2 . .
C4A C3 H3B 91.1 . .
N3 C3 H3B 108.2 . .
C4 C3 H3B 108.2 . .
H3A C3 H3B 107.3 . .
C4A C3 H3C 109.4 . .
N3 C3 H3C 109.4 . .
C4 C3 H3C 122.5 . .
H3A C3 H3C 87.3 . .
H3B C3 H3C 21.2 . .
C4A C3 H3D 109.4 . .
N3 C3 H3D 109.4 . .
C4 C3 H3D 87.9 . .
H3A C3 H3D 23.2 . .
H3B C3 H3D 126.0 . .
H3C C3 H3D 108.0 . .
C11A C12 C13 132.2(8) . .
C11A C12 O4 66.1(7) . .
C13 C12 O4 101.8(4) . .
C11A C12 H12A 116.1 . .
C13 C12 H12A 111.4 . .
O4 C12 H12A 111.4 . .
C11A C12 H12B 46.9 . .
C13 C12 H12B 111.4 . .
O4 C12 H12B 111.4 . .
H12A C12 H12B 109.3 . .
C11A C12 H12C 104.2 . .
C13 C12 H12C 104.2 . .
O4 C12 H12C 151.0 . .
H12A C12 H12C 46.1 . .
H12B C12 H12C 70.5 . .
C11A C12 H12D 104.2 . .
C13 C12 H12D 104.2 . .
O4 C12 H12D 54.9 . .
H12A C12 H12D 59.5 . .
H12B C12 H12D 144.1 . .
H12C C12 H12D 105.5 . .
C1 C13 C12 114.2(3) . .
C1 C13 H13A 108.7 . .
C12 C13 H13A 108.7 . .
C1 C13 H13B 108.7 . .
C12 C13 H13B 108.7 . .
H13A C13 H13B 107.6 . .
Na2 O5 Na1 106.17(11) . .
Na2 O5 H1O5 113(3) . .
Na1 O5 H1O5 120(3) . .
Na2 O5 H2O5 110(4) . .
Na1 O5 H2O5 109(4) . .
H1O5 O5 H2O5 99(5) . .
Na1 O6 Na1 97.44(10) 3_766 .
Na1 O6 H1O6 106(4) 3_766 .
Na1 O6 H1O6 121(4) . .
Na1 O6 H2O6 122(4) 3_766 .
Na1 O6 H2O6 106(4) . .
H1O6 O6 H2O6 106(5) . .
Na2 O7 Na2 96.58(10) . 3_666
Na2 O7 H1O7 120(3) . .
Na2 O7 H1O7 112(3) 3_666 .
Na2 O7 H2O7 109(4) . .
Na2 O7 H2O7 115(4) 3_666 .
H1O7 O7 H2O7 105(5) . .
C6 O1 C5 111.2(6) . .
C6 O1 Na1 99.1(4) . .
C5 O1 Na1 123.2(5) . .
C7 O2 C8 114.3(11) . .
C7 O2 Na1 111.3(5) . .
C8 O2 Na1 133.9(11) . .
C10 O3 C9 109.3(6) . .
C10 O3 Na2 114.5(4) . .
C9 O3 Na2 134.2(5) . .
C11 O4 C12 112.2(5) . .
C11 O4 Na2 102.0(4) . .
C12 O4 Na2 134.8(3) . .
C5 C4 C3 115.2(7) . .
C5 C4 H4A 108.5 . .
C3 C4 H4A 108.5 . .
C5 C4 H4B 108.5 . .
C3 C4 H4B 108.5 . .
H4A C4 H4B 107.5 . .
O1 C5 C4 112.0(7) . .
O1 C5 H5A 109.2 . .
C4 C5 H5A 109.2 . .
O1 C5 H5B 109.2 . .
C4 C5 H5B 109.2 . .
H5A C5 H5B 107.9 . .
O1 C6 C7 113.3(7) . .
O1 C6 H6A 108.9 . .
C7 C6 H6A 108.9 . .
O1 C6 H6B 108.9 . .
C7 C6 H6B 108.9 . .
H6A C6 H6B 107.7 . .
O2 C7 C6 110.7(7) . .
O2 C7 H7A 109.5 . .
C6 C7 H7A 109.5 . .
O2 C7 H7B 109.5 . .
C6 C7 H7B 109.5 . .
H7A C7 H7B 108.1 . .
O2 C8 C9 108.9(14) . .
O2 C8 H8A 109.9 . .
C9 C8 H8A 109.9 . .
O2 C8 H8B 109.9 . .
C9 C8 H8B 109.9 . .
H8A C8 H8B 108.3 . .
O3 C9 C8 109.1(10) . .
O3 C9 H9A 109.9 . .
C8 C9 H9A 109.9 . .
O3 C9 H9B 109.9 . .
C8 C9 H9B 109.9 . .
H9A C9 H9B 108.3 . .
O3 C10 C11 106.2(5) . .
O3 C10 H10A 110.5 . .
C11 C10 H10A 110.5 . .
O3 C10 H10B 110.5 . .
C11 C10 H10B 110.5 . .
H10A C10 H10B 108.7 . .
O4 C11 C10 110.8(6) . .
O4 C11 Na2 50.7(3) . .
C10 C11 Na2 86.2(4) . .
O4 C11 H11A 109.5 . .
C10 C11 H11A 109.5 . .
Na2 C11 H11A 77.7 . .
O4 C11 H11B 109.5 . .
C10 C11 H11B 109.5 . .
Na2 C11 H11B 159.3 . .
H11A C11 H11B 108.1 . .
C5A O1A C4A 113.8(9) . .
C5A O1A Na1 102.2(6) . .
C4A O1A Na1 132.1(7) . .
C7A O2A C6A 109.0(9) . .
C7A O2A Na1 135.4(8) . .
C6A O2A Na1 114.4(6) . .
C8A O3A C9A 112.2(18) . .
C8A O3A Na2 137.4(18) . .
C9A O3A Na2 110.3(9) . .
C10A O4A C11A 105.4(12) . .
C10A O4A Na2 101.3(8) . .
C11A O4A Na2 124.3(7) . .
O1A C4A C3 109.2(9) . .
O1A C4A H4AA 109.8 . .
C3 C4A H4AA 109.8 . .
O1A C4A H4AB 109.8 . .
C3 C4A H4AB 109.8 . .
H4AA C4A H4AB 108.3 . .
O1A C5A C6A 111.9(10) . .
O1A C5A H5AA 109.2 . .
C6A C5A H5AA 109.2 . .
O1A C5A H5AB 109.2 . .
C6A C5A H5AB 109.2 . .
H5AA C5A H5AB 107.9 . .
O2A C6A C5A 106.8(8) . .
O2A C6A H6AA 110.4 . .
C5A C6A H6AA 110.4 . .
O2A C6A H6AB 110.4 . .
C5A C6A H6AB 110.4 . .
H6AA C6A H6AB 108.6 . .
O2A C7A C8A 109.6(17) . .
O2A C7A H7AA 109.8 . .
C8A C7A H7AA 109.8 . .
O2A C7A H7AB 109.8 . .
C8A C7A H7AB 109.8 . .
H7AA C7A H7AB 108.2 . .
O3A C8A C7A 122(3) . .
O3A C8A H8AA 106.8 . .
C7A C8A H8AA 106.8 . .
O3A C8A H8AB 106.8 . .
C7A C8A H8AB 106.8 . .
H8AA C8A H8AB 106.7 . .
O3A C9A C10A 113.8(13) . .
O3A C9A H9AA 108.8 . .
C10A C9A H9AA 108.8 . .
O3A C9A H9AB 108.8 . .
C10A C9A H9AB 108.8 . .
H9AA C9A H9AB 107.7 . .
O4A C10A C9A 114.7(13) . .
O4A C10A H10C 108.6 . .
C9A C10A H10C 108.6 . .
O4A C10A H10D 108.6 . .
C9A C10A H10D 108.6 . .
H10C C10A H10D 107.6 . .
C12 C11A O4A 94.7(10) . .
C12 C11A H11C 112.8 . .
O4A C11A H11C 112.8 . .
C12 C11A H11D 112.8 . .
O4A C11A H11D 112.8 . .
H11C C11A H11D 110.3 . .

loop_
_geom_bond_atom_site_label_1
_geom_bond_atom_site_label_2
_geom_bond_distance
_geom_bond_site_symmetry_2
I1 C2 2.076(3) .
Na1 O2 2.393(5) .
Na1 O5 2.400(3) .
Na1 O6 2.408(3) 3_766
Na1 O6 2.412(3) .
Na1 O1A 2.422(7) .
Na1 O1 2.428(6) .
Na1 N2 2.443(3) .
Na1 O2A 2.457(9) .
Na1 Na1 3.622(3) 3_766
Na1 Na2 3.8332(18) .
Na2 O5 2.394(3) .
Na2 O4A 2.396(9) .
Na2 O7 2.396(3) .
Na2 O4 2.407(5) .
Na2 O3A 2.408(8) .
Na2 O7 2.431(3) 3_666
Na2 N1 2.436(3) .
Na2 O3 2.462(6) .
Na2 C11 3.040(8) .
Na2 Na2 3.604(3) 3_666
N1 N2 1.315(4) .
N1 C1 1.348(4) .
N2 N3 1.353(4) .
N3 C2 1.364(4) .
N3 C3 1.487(4) .
C1 C2 1.356(4) .
C1 C13 1.479(5) .
C3 C4A 1.474(15) .
C3 C4 1.524(11) .
C3 H3A 0.9900 .
C3 H3B 0.9900 .
C3 H3C 0.9900 .
C3 H3D 0.9900 .
C12 C11A 1.261(16) .
C12 C13 1.492(6) .
C12 O4 1.557(8) .
C12 H12A 0.9900 .
C12 H12B 0.9900 .
C12 H12C 0.9900 .
C12 H12D 0.9900 .
C13 H13A 0.9900 .
C13 H13B 0.9900 .
O5 H1O5 0.96(6) .
O5 H2O5 0.68(5) .
O6 Na1 2.408(3) 3_766
O6 H1O6 0.76(5) .
O6 H2O6 0.79(6) .
O7 Na2 2.431(3) 3_666
O7 H1O7 0.75(5) .
O7 H2O7 0.90(7) .
O1 C6 1.400(10) .
O1 C5 1.446(8) .
O2 C7 1.447(9) .
O2 C8 1.45(2) .
O3 C10 1.429(9) .
O3 C9 1.447(8) .
O4 C11 1.422(9) .
C4 C5 1.491(12) .
C4 H4A 0.9900 .
C4 H4B 0.9900 .
C5 H5A 0.9900 .
C5 H5B 0.9900 .
C6 C7 1.524(13) .
C6 H6A 0.9900 .
C6 H6B 0.9900 .
C7 H7A 0.9900 .
C7 H7B 0.9900 .
C8 C9 1.571(16) .
C8 H8A 0.9900 .
C8 H8B 0.9900 .
C9 H9A 0.9900 .
C9 H9B 0.9900 .
C10 C11 1.549(10) .
C10 H10A 0.9900 .
C10 H10B 0.9900 .
C11 H11A 0.9900 .
C11 H11B 0.9900 .
O1A C5A 1.389(15) .
O1A C4A 1.429(13) .
O2A C7A 1.410(13) .
O2A C6A 1.420(13) .
O3A C8A 1.35(3) .
O3A C9A 1.413(16) .
O4A C10A 1.415(19) .
O4A C11A 1.493(15) .
C4A H4AA 0.9900 .
C4A H4AB 0.9900 .
C5A C6A 1.537(15) .
C5A H5AA 0.9900 .
C5A H5AB 0.9900 .
C6A H6AA 0.9900 .
C6A H6AB 0.9900 .
C7A C8A 1.49(4) .
C7A H7AA 0.9900 .
C7A H7AB 0.9900 .
C8A H8AA 0.9900 .
C8A H8AB 0.9900 .
C9A C10A 1.51(3) .
C9A H9AA 0.9900 .
C9A H9AB 0.9900 .
C10A H10C 0.9900 .
C10A H10D 0.9900 .
C11A H11C 0.9900 .
C11A H11D 0.9900 .
